data_9016768
loop_
_publ_author_name
'Grice, J. D.'
'Chao, G. Y.'

_publ_section_title
;
 Lukechangite-(Ce), a new rare-earth-fluorocarbonate mineral from
 Mont Saint-Hilaire, Quebec
 Note: U(1,2) for Na1, O1, O2 and F changed to match symmetry constraints.
 Note: U(2,3) for O2 changed to match symmetry constraints.
;
_journal_name_full 'American Mineralogist'
_journal_page_first 1255
_journal_page_last 1260
_journal_volume 82
_journal_year 1997
_chemical_formula_sum 'C4 Ce2 F Na3 O12'
_chemical_name_mineral Lukechangite-(Ce)
_space_group_IT_number 194
_space_group_name_Hall '-P 6c 2c'
_space_group_name_H-M_alt 'P 63/m m c'
_symmetry_space_group_name_H-M 'P 63/m m c'
_cell_angle_alpha 90
_cell_angle_beta 90
_cell_angle_gamma 120
_cell_length_a 5.0612
_cell_length_b 5.0612
_cell_length_c 22.820
_cell_formula_units_Z 2
_cell_volume 506.236
_database_code_amcsd 0001952
_exptl_crystal_density_diffrn 3.990
_cod_data_source_file inputs/fixed/downloads/01/01976.cif
_cod_data_source_block 01976
_cod_original_formula_sum 'Na3 Ce2 C4 O12 F'
_cod_database_code 9016768

loop_
_space_group_symop_operation_xyz
x,y,z
-x,-x+y,1/2+z
x,x-y,1/2-z
-x+y,-x,1/2-z
x-y,x,1/2+z
-y,-x,z
y,x,-z
y,-x+y,-z
-y,x-y,z
x-y,-y,1/2+z
-x+y,y,1/2-z
x,y,1/2-z
-x,-y,1/2+z
x,x-y,z
-x,-x+y,-z
x-y,x,-z
-x+y,-x,z
y,x,1/2+z
-y,-x,1/2-z
-y,x-y,1/2-z
y,-x+y,1/2+z
-x+y,y,z
x-y,-y,-z
-x,-y,-z

loop_
_atom_site_aniso_label
_atom_site_aniso_U_11
_atom_site_aniso_U_22
_atom_site_aniso_U_33
_atom_site_aniso_U_12
_atom_site_aniso_U_13
_atom_site_aniso_U_23
Nal 0.02650 0.02650 0.02390 0.01325 0.00000 0.00000
Na2 0.02760 0.02760 0.00830 0.01380 0.00000 0.00000
Ce 0.00920 0.00920 0.00470 0.00460 0.00000 0.00000
C1 0.01230 0.01230 0.01210 0.00610 0.00000 0.00000
C2 0.00980 0.00980 0.00740 0.00490 0.00000 0.00000
O1 0.01270 0.07830 0.01160 0.00635 0.00020 0.00010
O2 0.01590 0.01050 0.01980 0.00525 -0.00050 -0.00100
F 0.02770 0.02770 0.01170 0.01385 0.00000 0.00000

loop_
_atom_site_label
_atom_site_fract_x
_atom_site_fract_y
_atom_site_fract_z
Nal 0.33333 0.66667 0.47770
Na2 0.00000 0.00000 0.25000
Ce 0.66667 0.33333 0.35447
C1 0.00000 0.00000 0.43580
C2 0.33333 0.66667 0.32390
O1 0.28960 0.14480 0.43750
O2 0.18705 0.37410 0.32410
F 0.66667 0.33333 0.25000

loop_
_cod_related_entry_id
_cod_related_entry_database
_cod_related_entry_code
1 AMCSD 0001952
